data_4087057
loop_
_publ_author_name
'Rong, Mark K.'
'van Duin, Koen'
'van Dijk, Tom'
'de Pater, Jeroen J. M.'
'Deelman, Berth-Jan'
'Nieger, Martin'
'Ehlers, A. W.'
'Slootweg, J. Chris'
'Lammertsma, Koop'

_publ_section_title
;
 Iminophosphanes: Synthesis, Rhodium Complexes, and
 Ruthenium(II)-Catalyzed Hydration of Nitriles.
;
_journal_issue 5
_journal_name_full Organometallics
_journal_page_first 1079
_journal_page_last 1090
_journal_paper_doi 10.1021/acs.organomet.7b00057
_journal_volume 36
_journal_year 2017
_chemical_formula_moiety 'C32 H37 Cl2 N P Rh, C H2 Cl2'
_chemical_formula_sum 'C33 H39 Cl4 N P Rh'
_chemical_formula_weight 725.33
_chemical_name_systematic
;
 ((N-methyl)phenylimidoyl)di(3-methylphenyl)phosphanyl)-
(pentamethylcyclopentadienyl) Rhodium(III) dichloride
;
_space_group_crystal_system monoclinic
_space_group_IT_number 14
_space_group_name_Hall '-P 2yn'
_space_group_name_H-M_alt 'P 1 21/n 1'
_symmetry_space_group_name_Hall '-P 2yn'
_symmetry_space_group_name_H-M 'P 1 21/n 1'
_atom_sites_solution_hydrogens geom
_atom_sites_solution_primary direct
_atom_sites_solution_secondary difmap
_audit_creation_method SHELXL-2013
_cell_angle_alpha 90
_cell_angle_beta 104.980(1)
_cell_angle_gamma 90
_cell_formula_units_Z 4
_cell_length_a 8.9362(1)
_cell_length_b 23.6047(3)
_cell_length_c 16.0910(2)
_cell_measurement_reflns_used 11582
_cell_measurement_temperature 120(2)
_cell_measurement_theta_max 76.6
_cell_measurement_theta_min 4.6
_cell_volume 3278.83(7)
_computing_cell_refinement
;
CrysAlisPro, Agilent Technologies,
Version 1.171.37.31 (release 14-01-2014 CrysAlis171 .NET)
(compiled Jan 14 2014,18:38:05)
;
_computing_data_collection
;
CrysAlisPro, Agilent Technologies,
Version 1.171.37.31 (release 14-01-2014 CrysAlis171 .NET)
(compiled Jan 14 2014,18:38:05)
;
_computing_data_reduction
;
CrysAlisPro, Agilent Technologies,
Version 1.171.37.31 (release 14-01-2014 CrysAlis171 .NET)
(compiled Jan 14 2014,18:38:05)
;
_computing_molecular_graphics Shelxtl-Plus
_computing_publication_material publCIF
_computing_structure_refinement 'SHELXL-2013 (Sheldrick, 2013)'
_computing_structure_solution SHELXS-97
_diffrn_ambient_temperature 120(2)
_diffrn_detector_area_resol_mean 5.1977
_diffrn_measured_fraction_theta_full 0.999
_diffrn_measured_fraction_theta_max 0.990
_diffrn_measurement_device_type 'Agilent, SuperNova, Dual, Cu at zero, Atlas'
_diffrn_measurement_method 'rotation in \w, 1\%'
_diffrn_radiation_type CuK\a
_diffrn_radiation_wavelength 1.54178
_diffrn_reflns_av_R_equivalents 0.0289
_diffrn_reflns_av_unetI/netI 0.0327
_diffrn_reflns_Laue_measured_fraction_full 0.999
_diffrn_reflns_Laue_measured_fraction_max 0.990
_diffrn_reflns_limit_h_max 11
_diffrn_reflns_limit_h_min -10
_diffrn_reflns_limit_k_max 29
_diffrn_reflns_limit_k_min -29
_diffrn_reflns_limit_l_max 20
_diffrn_reflns_limit_l_min -19
_diffrn_reflns_number 19225
_diffrn_reflns_point_group_measured_fraction_full 0.999
_diffrn_reflns_point_group_measured_fraction_max 0.990
_diffrn_reflns_theta_full 67.679
_diffrn_reflns_theta_max 76.836
_diffrn_reflns_theta_min 3.404
_diffrn_source 'SuperNova (Cu) X-ray Source'
_exptl_absorpt_coefficient_mu 7.845
_exptl_absorpt_correction_T_max 0.895
_exptl_absorpt_correction_T_min 0.470
_exptl_absorpt_correction_type analytical
_exptl_absorpt_process_details
;
CrysAlisPro, Agilent Technologies,
Version 1.171.37.31 (release 14-01-2014 CrysAlis171 .NET)
(compiled Jan 14 2014,18:38:05)
Analytical numeric absorption correction using a multifaceted crystal
            model based on expressions derived by R.C. Clark & J.S. Reid.
(Clark, R. C. & Reid, J. S. (1995). Acta Cryst. A51, 887-897)
Empirical absorption correction using spherical harmonics,
 implemented in SCALE3 ABSPACK scaling algorithm.
;
_exptl_crystal_colour red
_exptl_crystal_density_diffrn 1.469
_exptl_crystal_description rods
_exptl_crystal_F_000 1488
_exptl_crystal_size_max 0.210
_exptl_crystal_size_mid 0.035
_exptl_crystal_size_min 0.015
_refine_diff_density_max 1.477
_refine_diff_density_min -1.838
_refine_diff_density_rms 0.083
_refine_ls_extinction_method none
_refine_ls_goodness_of_fit_ref 1.022
_refine_ls_hydrogen_treatment constr
_refine_ls_matrix_type full
_refine_ls_number_parameters 369
_refine_ls_number_reflns 6858
_refine_ls_number_restraints 0
_refine_ls_restrained_S_all 1.022
_refine_ls_R_factor_all 0.0370
_refine_ls_R_factor_gt 0.0337
_refine_ls_shift/su_max 0.001
_refine_ls_shift/su_mean 0.000
_refine_ls_structure_factor_coef Fsqd
_refine_ls_weighting_details
;
 w=1/[\s^2^(Fo^2^)+(0.0379P)^2^+4.7820P]
 where P=(Fo^2^+2Fc^2^)/3
;
_refine_ls_weighting_scheme calc
_refine_ls_wR_factor_gt 0.0818
_refine_ls_wR_factor_ref 0.0839
_reflns_Friedel_coverage 0.000
_reflns_number_gt 6296
_reflns_number_total 6858
_reflns_threshold_expression 'I > 2\s(I)'
_cod_data_source_file om7b00057_si_002.cif
_cod_data_source_block jcs018_2_compound_4e
_cod_depositor_comments 'Adding full bibliography for 4087056--4087059.cif.'
_cod_database_code 4087057
_shelx_space_group_comment
;
The symmetry employed for this shelxl refinement is uniquely defined
by the following loop, which should always be used as a source of
symmetry information in preference to the above space-group names.
They are only intended as comments.
;
_shelx_estimated_absorpt_t_min 0.290
_shelx_estimated_absorpt_t_max 0.891
_shelxl_version_number 2013-2

loop_
_space_group_symop_operation_xyz
'x, y, z'
'-x+1/2, y+1/2, -z+1/2'
'-x, -y, -z'
'x-1/2, -y-1/2, z-1/2'

loop_
_atom_site_label
_atom_site_type_symbol
_atom_site_fract_x
_atom_site_fract_y
_atom_site_fract_z
_atom_site_U_iso_or_equiv
_atom_site_adp_type
_atom_site_occupancy
_atom_site_site_symmetry_order
_atom_site_calc_flag
_atom_site_refinement_flags_posn
_atom_site_refinement_flags_adp
Rh1 Rh 0.66223(2) 0.71519(2) 0.77735(2) 0.01529(6) Uani 1 1 d . .
Cl1 Cl 0.63151(7) 0.71764(3) 0.62466(4) 0.02230(12) Uani 1 1 d . .
Cl2 Cl 0.85942(6) 0.64367(3) 0.79741(4) 0.02240(12) Uani 1 1 d . .
P1 P 0.46953(6) 0.64673(2) 0.75215(4) 0.01526(12) Uani 1 1 d . .
N1 N 0.2293(2) 0.71621(9) 0.70960(14) 0.0205(4) Uani 1 1 d . .
C1 C 0.2794(3) 0.67135(11) 0.68259(14) 0.0169(4) Uani 1 1 d . .
C2 C 0.0793(3) 0.73994(12) 0.66259(17) 0.0242(5) Uani 1 1 d . .
H2A H 0.0553 0.7276 0.6024 0.036 Uiso 1 1 calc R U
H2B H 0.0844 0.7814 0.6651 0.036 Uiso 1 1 calc R U
H2C H -0.0017 0.7266 0.6889 0.036 Uiso 1 1 calc R U
C3 C 0.1978(3) 0.63707(10) 0.60630(15) 0.0175(4) Uani 1 1 d . .
C4 C 0.0569(3) 0.61161(12) 0.60584(17) 0.0252(5) Uani 1 1 d . .
H4 H 0.0140 0.6160 0.6537 0.030 Uiso 1 1 calc R U
C5 C -0.0203(3) 0.57987(14) 0.5354(2) 0.0336(6) Uani 1 1 d . .
H5 H -0.1160 0.5623 0.5352 0.040 Uiso 1 1 calc R U
C6 C 0.0412(3) 0.57361(13) 0.46521(18) 0.0311(6) Uani 1 1 d . .
H6 H -0.0121 0.5516 0.4173 0.037 Uiso 1 1 calc R U
C7 C 0.1800(3) 0.59943(12) 0.46475(16) 0.0251(5) Uani 1 1 d . .
H7 H 0.2211 0.5956 0.4162 0.030 Uiso 1 1 calc R U
C8 C 0.2594(3) 0.63102(11) 0.53540(16) 0.0203(5) Uani 1 1 d . .
H8 H 0.3552 0.6484 0.5354 0.024 Uiso 1 1 calc R U
C9 C 0.4992(3) 0.57847(10) 0.70380(15) 0.0179(4) Uani 1 1 d . .
C10 C 0.4174(3) 0.53112(11) 0.72017(16) 0.0199(5) Uani 1 1 d . .
H10 H 0.3543 0.5344 0.7593 0.024 Uiso 1 1 calc R U
C11 C 0.4262(3) 0.47905(11) 0.68037(17) 0.0227(5) Uani 1 1 d . .
C12 C 0.5193(3) 0.47557(12) 0.62284(19) 0.0280(6) Uani 1 1 d . .
H12 H 0.5261 0.4408 0.5943 0.034 Uiso 1 1 calc R U
C13 C 0.6016(3) 0.52206(12) 0.60700(19) 0.0288(6) Uani 1 1 d . .
H13 H 0.6648 0.5187 0.5680 0.035 Uiso 1 1 calc R U
C14 C 0.5937(3) 0.57384(11) 0.64716(17) 0.0228(5) Uani 1 1 d . .
H14 H 0.6515 0.6055 0.6362 0.027 Uiso 1 1 calc R U
C15 C 0.4249(3) 0.62390(10) 0.85127(15) 0.0190(5) Uani 1 1 d . .
C16 C 0.5494(3) 0.60185(11) 0.91413(16) 0.0230(5) Uani 1 1 d . .
H16 H 0.6481 0.5989 0.9026 0.028 Uiso 1 1 calc R U
C17 C 0.5311(3) 0.58418(13) 0.99339(18) 0.0294(6) Uani 1 1 d . .
C18 C 0.3856(4) 0.58942(15) 1.00923(19) 0.0359(7) Uani 1 1 d . .
H18 H 0.3715 0.5782 1.0634 0.043 Uiso 1 1 calc R U
C19 C 0.2608(4) 0.61081(14) 0.9467(2) 0.0335(6) Uani 1 1 d . .
H19 H 0.1623 0.6139 0.9583 0.040 Uiso 1 1 calc R U
C20 C 0.2790(3) 0.62775(12) 0.86705(17) 0.0240(5) Uani 1 1 d . .
H20 H 0.1932 0.6418 0.8240 0.029 Uiso 1 1 calc R U
C21 C 0.5782(3) 0.79908(11) 0.79426(17) 0.0217(5) Uani 1 1 d . .
C22 C 0.7388(3) 0.80472(11) 0.79143(17) 0.0226(5) Uani 1 1 d . .
C23 C 0.8318(3) 0.77382(11) 0.86019(17) 0.0222(5) Uani 1 1 d . .
C24 C 0.7315(3) 0.74777(11) 0.90761(15) 0.0207(5) Uani 1 1 d . .
C25 C 0.5767(3) 0.76676(11) 0.86938(16) 0.0210(5) Uani 1 1 d . .
C26 C 0.4461(3) 0.83018(12) 0.7367(2) 0.0293(6) Uani 1 1 d . .
H26A H 0.3482 0.8146 0.7434 0.044 Uiso 1 1 calc R U
H26B H 0.4506 0.8259 0.6768 0.044 Uiso 1 1 calc R U
H26C H 0.4529 0.8704 0.7521 0.044 Uiso 1 1 calc R U
C27 C 0.7906(3) 0.83898(12) 0.72563(19) 0.0294(6) Uani 1 1 d . .
H27A H 0.7876 0.8793 0.7394 0.044 Uiso 1 1 calc R U
H27B H 0.7214 0.8318 0.6686 0.044 Uiso 1 1 calc R U
H27C H 0.8966 0.8282 0.7258 0.044 Uiso 1 1 calc R U
C28 C 1.0049(3) 0.76906(13) 0.88458(18) 0.0271(5) Uani 1 1 d . .
H28A H 1.0457 0.7851 0.8387 0.041 Uiso 1 1 calc R U
H28B H 1.0347 0.7291 0.8928 0.041 Uiso 1 1 calc R U
H28C H 1.0476 0.7899 0.9382 0.041 Uiso 1 1 calc R U
C29 C 0.7867(3) 0.71434(12) 0.98853(17) 0.0264(5) Uani 1 1 d . .
H29A H 0.8360 0.7398 1.0358 0.040 Uiso 1 1 calc R U
H29B H 0.8618 0.6859 0.9807 0.040 Uiso 1 1 calc R U
H29C H 0.6984 0.6954 1.0022 0.040 Uiso 1 1 calc R U
C30 C 0.4399(3) 0.75979(12) 0.90625(17) 0.0256(5) Uani 1 1 d . .
H30A H 0.4289 0.7936 0.9395 0.038 Uiso 1 1 calc R U
H30B H 0.4554 0.7265 0.9439 0.038 Uiso 1 1 calc R U
H30C H 0.3459 0.7547 0.8594 0.038 Uiso 1 1 calc R U
C31 C 0.3407(3) 0.42799(12) 0.6998(2) 0.0303(6) Uani 1 1 d . .
H31A H 0.3157 0.4029 0.6497 0.045 Uiso 1 1 calc R U
H31B H 0.2447 0.4401 0.7133 0.045 Uiso 1 1 calc R U
H31C H 0.4058 0.4077 0.7492 0.045 Uiso 1 1 calc R U
C32 C 0.6658(4) 0.56137(18) 1.0609(2) 0.0453(8) Uani 1 1 d . .
H32A H 0.7395 0.5436 1.0332 0.068 Uiso 1 1 calc R U
H32B H 0.6290 0.5332 1.0958 0.068 Uiso 1 1 calc R U
H32C H 0.7170 0.5924 1.0979 0.068 Uiso 1 1 calc R U
C33 C 0.8586(6) 0.50179(19) 0.8098(4) 0.0730(16) Uani 1 1 d . .
H33A H 0.8433 0.5420 0.8232 0.088 Uiso 1 1 calc R U
H33B H 0.7585 0.4869 0.7748 0.088 Uiso 1 1 calc R U
Cl3 Cl 0.99640(12) 0.49753(4) 0.75065(6) 0.0505(2) Uani 1 1 d . .
Cl4 Cl 0.91461(15) 0.46364(10) 0.90484(7) 0.1049(7) Uani 1 1 d . .

loop_
_atom_site_aniso_label
_atom_site_aniso_U_11
_atom_site_aniso_U_22
_atom_site_aniso_U_33
_atom_site_aniso_U_23
_atom_site_aniso_U_13
_atom_site_aniso_U_12
Rh1 0.01292(9) 0.01598(10) 0.01765(9) -0.00307(6) 0.00517(6) -0.00007(6)
Cl1 0.0244(3) 0.0244(3) 0.0184(2) -0.0001(2) 0.0061(2) -0.0014(2)
Cl2 0.0158(2) 0.0215(3) 0.0295(3) -0.0038(2) 0.0051(2) 0.0035(2)
P1 0.0134(3) 0.0163(3) 0.0169(3) -0.0022(2) 0.0053(2) -0.0002(2)
N1 0.0178(10) 0.0233(11) 0.0211(10) -0.0006(8) 0.0063(8) 0.0021(8)
C1 0.0160(10) 0.0203(11) 0.0154(10) 0.0005(9) 0.0061(8) 0.0002(9)
C2 0.0207(12) 0.0247(13) 0.0267(12) -0.0007(10) 0.0053(10) 0.0059(10)
C3 0.0171(11) 0.0171(11) 0.0184(10) 0.0010(9) 0.0045(8) 0.0020(9)
C4 0.0228(12) 0.0305(14) 0.0238(12) -0.0005(10) 0.0089(10) -0.0053(10)
C5 0.0277(14) 0.0373(16) 0.0351(15) -0.0075(13) 0.0068(11) -0.0130(12)
C6 0.0332(14) 0.0298(14) 0.0262(13) -0.0085(11) 0.0002(11) -0.0031(12)
C7 0.0299(13) 0.0270(13) 0.0187(11) -0.0019(10) 0.0069(10) 0.0058(11)
C8 0.0208(11) 0.0213(12) 0.0203(11) 0.0004(9) 0.0079(9) 0.0028(9)
C9 0.0156(10) 0.0181(11) 0.0197(11) -0.0025(9) 0.0039(8) 0.0028(8)
C10 0.0165(11) 0.0216(12) 0.0224(11) -0.0014(9) 0.0065(9) 0.0014(9)
C11 0.0174(11) 0.0199(12) 0.0301(13) -0.0036(10) 0.0049(9) 0.0014(9)
C12 0.0254(13) 0.0219(13) 0.0384(15) -0.0115(11) 0.0116(11) 0.0002(10)
C13 0.0276(13) 0.0288(14) 0.0357(14) -0.0099(11) 0.0184(11) -0.0011(11)
C14 0.0210(11) 0.0227(12) 0.0270(12) -0.0049(10) 0.0106(10) -0.0015(9)
C15 0.0203(11) 0.0185(11) 0.0186(11) -0.0030(9) 0.0060(9) -0.0019(9)
C16 0.0198(11) 0.0253(13) 0.0230(12) -0.0008(10) 0.0041(9) -0.0013(10)
C17 0.0308(14) 0.0330(15) 0.0222(12) 0.0022(11) 0.0030(10) -0.0023(11)
C18 0.0394(16) 0.0471(18) 0.0247(13) 0.0069(13) 0.0144(12) -0.0035(14)
C19 0.0313(14) 0.0420(17) 0.0328(14) 0.0078(13) 0.0182(12) 0.0015(12)
C20 0.0209(12) 0.0283(13) 0.0249(12) 0.0026(10) 0.0097(10) 0.0018(10)
C21 0.0230(12) 0.0145(11) 0.0280(12) -0.0073(9) 0.0077(10) 0.0013(9)
C22 0.0235(12) 0.0151(11) 0.0302(13) -0.0077(10) 0.0090(10) -0.0032(9)
C23 0.0196(12) 0.0219(12) 0.0254(12) -0.0098(10) 0.0063(9) -0.0040(9)
C24 0.0207(11) 0.0231(12) 0.0183(11) -0.0097(9) 0.0049(9) -0.0030(9)
C25 0.0196(11) 0.0199(12) 0.0250(12) -0.0107(9) 0.0081(9) -0.0014(9)
C26 0.0260(13) 0.0210(13) 0.0404(15) -0.0030(11) 0.0076(11) 0.0059(10)
C27 0.0320(14) 0.0213(13) 0.0384(15) -0.0015(11) 0.0151(12) -0.0034(11)
C28 0.0167(12) 0.0331(14) 0.0312(13) -0.0084(11) 0.0058(10) -0.0048(10)
C29 0.0248(13) 0.0310(14) 0.0222(12) -0.0056(10) 0.0039(10) -0.0036(10)
C30 0.0204(12) 0.0317(14) 0.0270(12) -0.0099(11) 0.0104(10) -0.0013(10)
C31 0.0260(13) 0.0212(13) 0.0456(16) -0.0035(12) 0.0128(12) -0.0017(10)
C32 0.0396(17) 0.060(2) 0.0308(15) 0.0132(15) -0.0006(13) 0.0042(16)
C33 0.093(4) 0.035(2) 0.121(4) 0.020(2) 0.080(3) 0.016(2)
Cl3 0.0612(5) 0.0500(5) 0.0514(5) 0.0101(4) 0.0346(4) 0.0204(4)
Cl4 0.0611(7) 0.214(2) 0.0420(5) 0.0104(8) 0.0179(5) -0.0398(10)

loop_
_atom_type_symbol
_atom_type_description
_atom_type_scat_dispersion_real
_atom_type_scat_dispersion_imag
_atom_type_scat_source
C C 0.0181 0.0091 'International Tables Vol C Tables 4.2.6.8 and 6.1.1.4'
H H 0.0000 0.0000 'International Tables Vol C Tables 4.2.6.8 and 6.1.1.4'
N N 0.0311 0.0180 'International Tables Vol C Tables 4.2.6.8 and 6.1.1.4'
P P 0.2955 0.4335 'International Tables Vol C Tables 4.2.6.8 and 6.1.1.4'
Cl Cl 0.3639 0.7018 'International Tables Vol C Tables 4.2.6.8 and 6.1.1.4'
Rh Rh 0.0927 3.6045 'International Tables Vol C Tables 4.2.6.8 and 6.1.1.4'

loop_
_geom_angle_atom_site_label_1
_geom_angle_atom_site_label_2
_geom_angle_atom_site_label_3
_geom_angle
C21 Rh1 C24 64.81(10)
C21 Rh1 C25 38.34(10)
C24 Rh1 C25 38.27(9)
C21 Rh1 C22 38.79(10)
C24 Rh1 C22 63.84(10)
C25 Rh1 C22 63.59(10)
C21 Rh1 C23 63.84(10)
C24 Rh1 C23 38.69(10)
C25 Rh1 C23 63.49(9)
C22 Rh1 C23 36.89(10)
C21 Rh1 P1 113.22(7)
C24 Rh1 P1 115.45(7)
C25 Rh1 P1 97.58(7)
C22 Rh1 P1 151.46(7)
C23 Rh1 P1 153.96(7)
C21 Rh1 Cl2 153.46(7)
C24 Rh1 Cl2 95.93(7)
C25 Rh1 Cl2 131.97(7)
C22 Rh1 Cl2 117.42(7)
C23 Rh1 Cl2 89.67(7)
P1 Rh1 Cl2 91.12(2)
C21 Rh1 Cl1 98.94(7)
C24 Rh1 Cl1 155.44(7)
C25 Rh1 Cl1 135.02(7)
C22 Rh1 Cl1 91.85(7)
C23 Rh1 Cl1 118.58(7)
P1 Rh1 Cl1 87.39(2)
Cl2 Rh1 Cl1 92.31(2)
C15 P1 C9 101.50(11)
C15 P1 C1 104.19(11)
C9 P1 C1 103.14(11)
C15 P1 Rh1 111.93(8)
C9 P1 Rh1 120.20(8)
C1 P1 Rh1 114.01(8)
C1 N1 C2 119.8(2)
N1 C1 C3 126.4(2)
N1 C1 P1 113.62(18)
C3 C1 P1 119.91(17)
N1 C2 H2A 109.5
N1 C2 H2B 109.5
H2A C2 H2B 109.5
N1 C2 H2C 109.5
H2A C2 H2C 109.5
H2B C2 H2C 109.5
C4 C3 C8 119.9(2)
C4 C3 C1 119.1(2)
C8 C3 C1 121.0(2)
C5 C4 C3 119.8(3)
C5 C4 H4 120.1
C3 C4 H4 120.1
C4 C5 C6 120.4(3)
C4 C5 H5 119.8
C6 C5 H5 119.8
C7 C6 C5 120.2(3)
C7 C6 H6 119.9
C5 C6 H6 119.9
C6 C7 C8 120.0(2)
C6 C7 H7 120.0
C8 C7 H7 120.0
C7 C8 C3 119.8(2)
C7 C8 H8 120.1
C3 C8 H8 120.1
C10 C9 C14 119.6(2)
C10 C9 P1 118.80(18)
C14 C9 P1 121.5(2)
C9 C10 C11 121.5(2)
C9 C10 H10 119.2
C11 C10 H10 119.2
C10 C11 C12 118.0(2)
C10 C11 C31 121.2(2)
C12 C11 C31 120.9(2)
C13 C12 C11 120.8(2)
C13 C12 H12 119.6
C11 C12 H12 119.6
C12 C13 C14 121.2(2)
C12 C13 H13 119.4
C14 C13 H13 119.4
C13 C14 C9 118.9(2)
C13 C14 H14 120.6
C9 C14 H14 120.6
C20 C15 C16 120.0(2)
C20 C15 P1 124.5(2)
C16 C15 P1 115.51(19)
C17 C16 C15 121.0(2)
C17 C16 H16 119.5
C15 C16 H16 119.5
C16 C17 C18 118.5(3)
C16 C17 C32 120.6(3)
C18 C17 C32 120.8(3)
C19 C18 C17 120.7(3)
C19 C18 H18 119.6
C17 C18 H18 119.6
C18 C19 C20 120.6(3)
C18 C19 H19 119.7
C20 C19 H19 119.7
C19 C20 C15 119.1(3)
C19 C20 H20 120.5
C15 C20 H20 120.5
C25 C21 C22 107.4(2)
C25 C21 C26 127.4(2)
C22 C21 C26 124.4(3)
C25 C21 Rh1 72.38(14)
C22 C21 Rh1 72.66(14)
C26 C21 Rh1 128.17(18)
C23 C22 C21 108.4(2)
C23 C22 C27 127.6(2)
C21 C22 C27 124.0(2)
C23 C22 Rh1 71.89(15)
C21 C22 Rh1 68.56(14)
C27 C22 Rh1 125.92(18)
C22 C23 C24 108.3(2)
C22 C23 C28 127.3(3)
C24 C23 C28 124.4(2)
C22 C23 Rh1 71.22(14)
C24 C23 Rh1 68.57(13)
C28 C23 Rh1 127.43(18)
C25 C24 C23 107.5(2)
C25 C24 C29 127.2(2)
C23 C24 C29 124.8(2)
C25 C24 Rh1 72.13(13)
C23 C24 Rh1 72.74(14)
C29 C24 Rh1 127.10(18)
C24 C25 C21 108.1(2)
C24 C25 C30 126.2(2)
C21 C25 C30 125.4(2)
C24 C25 Rh1 69.60(13)
C21 C25 Rh1 69.28(13)
C30 C25 Rh1 131.75(18)
C21 C26 H26A 109.5
C21 C26 H26B 109.5
H26A C26 H26B 109.5
C21 C26 H26C 109.5
H26A C26 H26C 109.5
H26B C26 H26C 109.5
C22 C27 H27A 109.5
C22 C27 H27B 109.5
H27A C27 H27B 109.5
C22 C27 H27C 109.5
H27A C27 H27C 109.5
H27B C27 H27C 109.5
C23 C28 H28A 109.5
C23 C28 H28B 109.5
H28A C28 H28B 109.5
C23 C28 H28C 109.5
H28A C28 H28C 109.5
H28B C28 H28C 109.5
C24 C29 H29A 109.5
C24 C29 H29B 109.5
H29A C29 H29B 109.5
C24 C29 H29C 109.5
H29A C29 H29C 109.5
H29B C29 H29C 109.5
C25 C30 H30A 109.5
C25 C30 H30B 109.5
H30A C30 H30B 109.5
C25 C30 H30C 109.5
H30A C30 H30C 109.5
H30B C30 H30C 109.5
C11 C31 H31A 109.5
C11 C31 H31B 109.5
H31A C31 H31B 109.5
C11 C31 H31C 109.5
H31A C31 H31C 109.5
H31B C31 H31C 109.5
C17 C32 H32A 109.5
C17 C32 H32B 109.5
H32A C32 H32B 109.5
C17 C32 H32C 109.5
H32A C32 H32C 109.5
H32B C32 H32C 109.5
Cl4 C33 Cl3 111.6(3)
Cl4 C33 H33A 109.3
Cl3 C33 H33A 109.3
Cl4 C33 H33B 109.3
Cl3 C33 H33B 109.3
H33A C33 H33B 108.0

loop_
_geom_bond_atom_site_label_1
_geom_bond_atom_site_label_2
_geom_bond_distance
Rh1 C21 2.160(2)
Rh1 C24 2.167(2)
Rh1 C25 2.201(2)
Rh1 C22 2.215(3)
Rh1 C23 2.223(2)
Rh1 P1 2.3196(6)
Rh1 Cl2 2.4011(6)
Rh1 Cl1 2.4013(6)
P1 C15 1.823(2)
P1 C9 1.838(2)
P1 C1 1.870(2)
N1 C1 1.269(3)
N1 C2 1.469(3)
C1 C3 1.493(3)
C2 H2A 0.9800
C2 H2B 0.9800
C2 H2C 0.9800
C3 C4 1.393(4)
C3 C8 1.396(3)
C4 C5 1.385(4)
C4 H4 0.9500
C5 C6 1.385(4)
C5 H5 0.9500
C6 C7 1.384(4)
C6 H6 0.9500
C7 C8 1.391(4)
C7 H7 0.9500
C8 H8 0.9500
C9 C10 1.397(4)
C9 C14 1.398(3)
C10 C11 1.398(4)
C10 H10 0.9500
C11 C12 1.398(4)
C11 C31 1.503(4)
C12 C13 1.381(4)
C12 H12 0.9500
C13 C14 1.393(4)
C13 H13 0.9500
C14 H14 0.9500
C15 C20 1.394(4)
C15 C16 1.396(4)
C16 C17 1.391(4)
C16 H16 0.9500
C17 C18 1.393(4)
C17 C32 1.498(4)
C18 C19 1.390(4)
C18 H18 0.9500
C19 C20 1.391(4)
C19 H19 0.9500
C20 H20 0.9500
C21 C25 1.432(4)
C21 C22 1.454(4)
C21 C26 1.492(4)
C22 C23 1.404(4)
C22 C27 1.498(4)
C23 C24 1.455(4)
C23 C28 1.498(3)
C24 C25 1.432(4)
C24 C29 1.493(4)
C25 C30 1.500(3)
C26 H26A 0.9800
C26 H26B 0.9800
C26 H26C 0.9800
C27 H27A 0.9800
C27 H27B 0.9800
C27 H27C 0.9800
C28 H28A 0.9800
C28 H28B 0.9800
C28 H28C 0.9800
C29 H29A 0.9800
C29 H29B 0.9800
C29 H29C 0.9800
C30 H30A 0.9800
C30 H30B 0.9800
C30 H30C 0.9800
C31 H31A 0.9800
C31 H31B 0.9800
C31 H31C 0.9800
C32 H32A 0.9800
C32 H32B 0.9800
C32 H32C 0.9800
C33 Cl4 1.733(5)
C33 Cl3 1.744(4)
C33 H33A 0.9900
C33 H33B 0.9900

loop_
_geom_hbond_atom_site_label_D
_geom_hbond_atom_site_label_H
_geom_hbond_atom_site_label_A
_geom_hbond_distance_DH
_geom_hbond_distance_HA
_geom_hbond_distance_DA
_geom_hbond_angle_DHA
_geom_hbond_site_symmetry_A
C14 H14 Cl1 0.95 2.66 3.440(3) 140.0 .
C20 H20 Cl2 0.95 2.90 3.645(3) 135.9 1_455
C20 H20 N1 0.95 2.63 3.224(3) 121.4 .
C33 H33A Cl2 0.99 2.45 3.355(4) 152.3 .

loop_
_geom_torsion_atom_site_label_1
_geom_torsion_atom_site_label_2
_geom_torsion_atom_site_label_3
_geom_torsion_atom_site_label_4
_geom_torsion
C2 N1 C1 C3 -2.0(4)
C2 N1 C1 P1 -178.63(18)
C15 P1 C1 N1 68.4(2)
C9 P1 C1 N1 174.06(18)
Rh1 P1 C1 N1 -53.92(19)
C15 P1 C1 C3 -108.47(19)
C9 P1 C1 C3 -2.8(2)
Rh1 P1 C1 C3 129.23(17)
N1 C1 C3 C4 -62.5(4)
P1 C1 C3 C4 113.9(2)
N1 C1 C3 C8 116.5(3)
P1 C1 C3 C8 -67.1(3)
C8 C3 C4 C5 0.8(4)
C1 C3 C4 C5 179.8(3)
C3 C4 C5 C6 -0.4(5)
C4 C5 C6 C7 -0.5(5)
C5 C6 C7 C8 1.0(4)
C6 C7 C8 C3 -0.7(4)
C4 C3 C8 C7 -0.2(4)
C1 C3 C8 C7 -179.2(2)
C15 P1 C9 C10 30.4(2)
C1 P1 C9 C10 -77.4(2)
Rh1 P1 C9 C10 154.38(16)
C15 P1 C9 C14 -153.7(2)
C1 P1 C9 C14 98.6(2)
Rh1 P1 C9 C14 -29.7(2)
C14 C9 C10 C11 -0.8(4)
P1 C9 C10 C11 175.27(19)
C9 C10 C11 C12 -0.3(4)
C9 C10 C11 C31 178.6(2)
C10 C11 C12 C13 0.9(4)
C31 C11 C12 C13 -178.0(3)
C11 C12 C13 C14 -0.5(5)
C12 C13 C14 C9 -0.6(4)
C10 C9 C14 C13 1.2(4)
P1 C9 C14 C13 -174.7(2)
C9 P1 C15 C20 -109.2(2)
C1 P1 C15 C20 -2.3(3)
Rh1 P1 C15 C20 121.4(2)
C9 P1 C15 C16 71.5(2)
C1 P1 C15 C16 178.38(19)
Rh1 P1 C15 C16 -58.0(2)
C20 C15 C16 C17 -0.9(4)
P1 C15 C16 C17 178.5(2)
C15 C16 C17 C18 -0.6(4)
C15 C16 C17 C32 -179.1(3)
C16 C17 C18 C19 1.2(5)
C32 C17 C18 C19 179.7(3)
C17 C18 C19 C20 -0.4(5)
C18 C19 C20 C15 -1.1(5)
C16 C15 C20 C19 1.7(4)
P1 C15 C20 C19 -177.6(2)
C25 C21 C22 C23 3.4(3)
C26 C21 C22 C23 174.0(2)
Rh1 C21 C22 C23 -61.14(18)
C25 C21 C22 C27 -175.8(2)
C26 C21 C22 C27 -5.1(4)
Rh1 C21 C22 C27 119.7(2)
C25 C21 C22 Rh1 64.50(17)
C26 C21 C22 Rh1 -124.8(2)
C21 C22 C23 C24 0.3(3)
C27 C22 C23 C24 179.4(2)
Rh1 C22 C23 C24 -58.77(17)
C21 C22 C23 C28 -177.7(2)
C27 C22 C23 C28 1.4(4)
Rh1 C22 C23 C28 123.2(3)
C21 C22 C23 Rh1 59.05(17)
C27 C22 C23 Rh1 -121.8(3)
C22 C23 C24 C25 -3.8(3)
C28 C23 C24 C25 174.2(2)
Rh1 C23 C24 C25 -64.24(16)
C22 C23 C24 C29 -176.0(2)
C28 C23 C24 C29 2.1(4)
Rh1 C23 C24 C29 123.6(2)
C22 C23 C24 Rh1 60.43(17)
C28 C23 C24 Rh1 -121.5(2)
C23 C24 C25 C21 5.9(3)
C29 C24 C25 C21 177.8(2)
Rh1 C24 C25 C21 -58.75(17)
C23 C24 C25 C30 -167.9(2)
C29 C24 C25 C30 4.0(4)
Rh1 C24 C25 C30 127.5(3)
C23 C24 C25 Rh1 64.65(16)
C29 C24 C25 Rh1 -123.4(3)
C22 C21 C25 C24 -5.7(3)
C26 C21 C25 C24 -176.0(2)
Rh1 C21 C25 C24 58.96(17)
C22 C21 C25 C30 168.1(2)
C26 C21 C25 C30 -2.2(4)
Rh1 C21 C25 C30 -127.2(2)
C22 C21 C25 Rh1 -64.68(16)
C26 C21 C25 Rh1 125.0(3)
